data_4034030
loop_
_publ_author_name
'Chang, Zong'
'Guillot, R\'egis'
'Boddaert, Thomas'
'Aitken, David J.'

_publ_section_title
;
 Stereocontrolled Preparation of Diversely Trifunctionalized Cyclobutanes.
;
_journal_issue 16
_journal_name_full 'The Journal of organic chemistry'
_journal_page_first 10518
_journal_page_last 10525
_journal_paper_doi 10.1021/acs.joc.9b01463
_journal_volume 84
_journal_year 2019
_chemical_formula_moiety '	3(C18 H22 N2 O8), C4 H8 O2, 0.5(C4 O2) '
_chemical_formula_sum 'C60 H74 N6 O27'
_chemical_formula_weight 1311.25
_space_group_crystal_system monoclinic
_space_group_IT_number 14
_space_group_name_Hall '-P 2ybc'
_space_group_name_H-M_alt 'P 1 21/c 1'
_atom_sites_solution_hydrogens geom
_audit_creation_method SHELXL-2018/3
_cell_angle_alpha 90
_cell_angle_beta 92.113(2)
_cell_angle_gamma 90
_cell_formula_units_Z 4
_cell_length_a 13.6074(6)
_cell_length_b 15.3263(6)
_cell_length_c 32.0745(13)
_cell_measurement_reflns_used 9878
_cell_measurement_temperature 100(1)
_cell_measurement_theta_max 70.22
_cell_measurement_theta_min 2.76
_cell_volume 6684.6(5)
_computing_cell_refinement 'Bruker SAINT'
_computing_data_collection 'Bruker APEX3'
_computing_data_reduction 'Bruker SAINT'
_computing_structure_refinement 'SHELXL-2018/3 (Sheldrick, 2018)'
_computing_structure_solution 'SHELXS-97 (Sheldrick 2008)'
_diffrn_ambient_temperature 100(1)
_diffrn_measured_fraction_theta_full 0.997
_diffrn_measured_fraction_theta_max 0.997
_diffrn_measurement_device_type 'Bruker VENTURE PHOTON100 CMOS'
_diffrn_measurement_method '\f and \w scans'
_diffrn_radiation_type CuK\a
_diffrn_radiation_wavelength 1.54178
_diffrn_reflns_av_R_equivalents 0.0745
_diffrn_reflns_av_unetI/netI 0.0379
_diffrn_reflns_Laue_measured_fraction_full 0.997
_diffrn_reflns_Laue_measured_fraction_max 0.997
_diffrn_reflns_limit_h_max 16
_diffrn_reflns_limit_h_min -16
_diffrn_reflns_limit_k_max 18
_diffrn_reflns_limit_k_min -16
_diffrn_reflns_limit_l_max 39
_diffrn_reflns_limit_l_min -39
_diffrn_reflns_number 116009
_diffrn_reflns_point_group_measured_fraction_full 0.997
_diffrn_reflns_point_group_measured_fraction_max 0.997
_diffrn_reflns_theta_full 70.240
_diffrn_reflns_theta_max 70.240
_diffrn_reflns_theta_min 2.757
_exptl_absorpt_coefficient_mu 0.879
_exptl_absorpt_correction_T_max 0.9712
_exptl_absorpt_correction_T_min 0.9359
_exptl_absorpt_correction_type multi-scan
_exptl_absorpt_process_details 'Apex3 Bruker'
_exptl_crystal_colour colorless
_exptl_crystal_density_diffrn 1.303
_exptl_crystal_description needle
_exptl_crystal_F_000 2768
_exptl_crystal_size_max 0.230
_exptl_crystal_size_mid 0.060
_exptl_crystal_size_min 0.025
_refine_diff_density_max 0.730
_refine_diff_density_min -0.695
_refine_diff_density_rms 0.060
_refine_ls_extinction_method none
_refine_ls_goodness_of_fit_ref 1.019
_refine_ls_hydrogen_treatment constr
_refine_ls_matrix_type full
_refine_ls_number_parameters 849
_refine_ls_number_reflns 12688
_refine_ls_number_restraints 0
_refine_ls_restrained_S_all 1.019
_refine_ls_R_factor_all 0.0771
_refine_ls_R_factor_gt 0.0547
_refine_ls_shift/su_max 0.014
_refine_ls_shift/su_mean 0.000
_refine_ls_structure_factor_coef Fsqd
_refine_ls_weighting_details 'w=1/[\s^2^(Fo^2^)+(0.0659P)^2^+5.7162P] where P=(Fo^2^+2Fc^2^)/3'
_refine_ls_weighting_scheme calc
_refine_ls_wR_factor_gt 0.1359
_refine_ls_wR_factor_ref 0.1495
_reflns_Friedel_coverage 0.000
_reflns_number_gt 9463
_reflns_number_total 12688
_reflns_threshold_expression 'I > 2\s(I)'
_cod_data_source_file jo9b01463_si_003.cif
_cod_data_source_block XRay2
_cod_original_sg_symbol_H-M 'P 21/c'
_cod_database_code 4034030
_shelx_space_group_comment
;
The symmetry employed for this shelxl refinement is uniquely defined
by the following loop, which should always be used as a source of
symmetry information in preference to the above space-group names.
They are only intended as comments.
;
_shelx_estimated_absorpt_t_min 0.829
_shelx_estimated_absorpt_t_max 0.979

loop_
_space_group_symop_operation_xyz
'x, y, z'
'-x, y+1/2, -z+1/2'
'-x, -y, -z'
'x, -y-1/2, z-1/2'

loop_
_atom_site_label
_atom_site_type_symbol
_atom_site_fract_x
_atom_site_fract_y
_atom_site_fract_z
_atom_site_U_iso_or_equiv
_atom_site_adp_type
_atom_site_occupancy
_atom_site_site_symmetry_order
_atom_site_calc_flag
_atom_site_refinement_flags_posn
_atom_site_refinement_flags_adp
_atom_site_refinement_flags_occupancy
C1 C 0.85218(16) 0.69618(16) 0.56033(7) 0.0252(5) Uani 1 1 d . . .
C2 C 0.90222(17) 0.61822(16) 0.55885(7) 0.0271(5) Uani 1 1 d . . .
H2 H 0.939065 0.597230 0.582504 0.033 Uiso 1 1 calc R U .
C3 C 0.89738(17) 0.57133(15) 0.52202(7) 0.0254(5) Uani 1 1 d . . .
H3 H 0.930761 0.517093 0.520244 0.030 Uiso 1 1 calc R U .
C4 C 0.84373(15) 0.60334(14) 0.48749(6) 0.0215(4) Uani 1 1 d . . .
C5 C 0.79402(16) 0.68236(15) 0.48994(7) 0.0243(5) Uani 1 1 d . . .
H5 H 0.757092 0.703809 0.466403 0.029 Uiso 1 1 calc R U .
C6 C 0.79841(17) 0.72959(16) 0.52660(7) 0.0271(5) Uani 1 1 d . . .
H6 H 0.765196 0.783862 0.528602 0.033 Uiso 1 1 calc R U .
C7 C 0.84323(16) 0.55086(14) 0.44812(7) 0.0218(5) Uani 1 1 d . . .
C8 C 0.78652(15) 0.54136(14) 0.37815(6) 0.0190(4) Uani 1 1 d . . .
H8 H 0.754510 0.483052 0.381032 0.023 Uiso 1 1 calc R U .
C9 C 0.88041(15) 0.53514(14) 0.35342(6) 0.0213(5) Uani 1 1 d . . .
H9A H 0.910585 0.476353 0.353596 0.026 Uiso 1 1 calc R U .
H9B H 0.929801 0.580655 0.360613 0.026 Uiso 1 1 calc R U .
C10 C 0.81591(15) 0.55549(13) 0.31342(6) 0.0177(4) Uani 1 1 d . . .
H10 H 0.791877 0.501224 0.299045 0.021 Uiso 1 1 calc R U .
C11 C 0.73819(14) 0.59433(13) 0.34263(6) 0.0167(4) Uani 1 1 d . . .
H11 H 0.751711 0.657803 0.347226 0.020 Uiso 1 1 calc R U .
C12 C 0.85928(15) 0.61925(14) 0.28366(7) 0.0214(5) Uani 1 1 d . . .
C13 C 0.90845(18) 0.64397(19) 0.21502(8) 0.0375(6) Uani 1 1 d . . .
H13A H 0.878467 0.702023 0.216118 0.056 Uiso 1 1 calc R U .
H13B H 0.897770 0.619443 0.187003 0.056 Uiso 1 1 calc R U .
H13C H 0.979205 0.648625 0.221489 0.056 Uiso 1 1 calc R U .
C14 C 0.57311(14) 0.64918(13) 0.32510(6) 0.0160(4) Uani 1 1 d . . .
C15 C 0.39829(15) 0.67498(14) 0.30673(7) 0.0205(4) Uani 1 1 d . . .
C16 C 0.31845(16) 0.61168(15) 0.29218(8) 0.0312(5) Uani 1 1 d . . .
H16A H 0.337044 0.584225 0.266025 0.047 Uiso 1 1 calc R U .
H16B H 0.256364 0.643269 0.287643 0.047 Uiso 1 1 calc R U .
H16C H 0.310386 0.566644 0.313474 0.047 Uiso 1 1 calc R U .
C17 C 0.41669(16) 0.74072(14) 0.27254(7) 0.0230(5) Uani 1 1 d . . .
H17A H 0.461588 0.786067 0.283321 0.035 Uiso 1 1 calc R U .
H17B H 0.354232 0.767441 0.263239 0.035 Uiso 1 1 calc R U .
H17C H 0.446136 0.711108 0.248968 0.035 Uiso 1 1 calc R U .
C18 C 0.37388(19) 0.71734(16) 0.34767(7) 0.0321(6) Uani 1 1 d . . .
H18A H 0.368528 0.672346 0.369176 0.048 Uiso 1 1 calc R U .
H18B H 0.311233 0.748578 0.344352 0.048 Uiso 1 1 calc R U .
H18C H 0.426051 0.758552 0.356008 0.048 Uiso 1 1 calc R U .
C19 C 0.84646(16) 0.35509(14) 0.56285(7) 0.0228(5) Uani 1 1 d . . .
C20 C 0.92638(16) 0.30148(15) 0.55658(7) 0.0254(5) Uani 1 1 d . . .
H20 H 0.975135 0.291970 0.578069 0.030 Uiso 1 1 calc R U .
C21 C 0.93284(16) 0.26219(15) 0.51796(7) 0.0246(5) Uani 1 1 d . . .
H21 H 0.987088 0.225258 0.512735 0.029 Uiso 1 1 calc R U .
C22 C 0.86129(15) 0.27594(14) 0.48674(6) 0.0199(4) Uani 1 1 d . . .
C23 C 0.78210(16) 0.33125(14) 0.49404(7) 0.0249(5) Uani 1 1 d . . .
H23 H 0.733238 0.341143 0.472637 0.030 Uiso 1 1 calc R U .
C24 C 0.77479(17) 0.37150(15) 0.53227(7) 0.0284(5) Uani 1 1 d . . .
H24 H 0.721593 0.409666 0.537445 0.034 Uiso 1 1 calc R U .
C25 C 0.86998(16) 0.22777(14) 0.44651(6) 0.0214(4) Uani 1 1 d . . .
C26 C 0.79712(15) 0.20536(14) 0.37885(6) 0.0203(4) Uani 1 1 d . . .
H26 H 0.767428 0.146071 0.381679 0.024 Uiso 1 1 calc R U .
C27 C 0.88806(16) 0.20251(15) 0.35222(6) 0.0234(5) Uani 1 1 d . . .
H27A H 0.920907 0.144894 0.351824 0.028 Uiso 1 1 calc R U .
H27B H 0.935935 0.249842 0.358375 0.028 Uiso 1 1 calc R U .
C28 C 0.81831(15) 0.22030(13) 0.31345(6) 0.0180(4) Uani 1 1 d . . .
H28 H 0.794150 0.165208 0.299881 0.022 Uiso 1 1 calc R U .
C29 C 0.74394(14) 0.25791(13) 0.34443(6) 0.0166(4) Uani 1 1 d . . .
H29 H 0.757933 0.321344 0.348890 0.020 Uiso 1 1 calc R U .
C30 C 0.85719(15) 0.28403(14) 0.28253(7) 0.0206(4) Uani 1 1 d . . .
C31 C 0.91057(17) 0.30349(17) 0.21396(7) 0.0311(5) Uani 1 1 d . . .
H31A H 0.878418 0.360717 0.213623 0.047 Uiso 1 1 calc R U .
H31B H 0.901933 0.276212 0.186431 0.047 Uiso 1 1 calc R U .
H31C H 0.980894 0.310709 0.220788 0.047 Uiso 1 1 calc R U .
C32 C 0.57812(15) 0.31464(13) 0.33305(6) 0.0165(4) Uani 1 1 d . . .
C33 C 0.40189(16) 0.34631(14) 0.32301(8) 0.0258(5) Uani 1 1 d . . .
C34 C 0.31509(19) 0.28482(19) 0.31972(15) 0.0765(14) Uani 1 1 d . . .
H34A H 0.321128 0.247310 0.295202 0.115 Uiso 1 1 calc R U .
H34B H 0.254090 0.318661 0.316941 0.115 Uiso 1 1 calc R U .
H34C H 0.313768 0.248622 0.344879 0.115 Uiso 1 1 calc R U .
C35 C 0.41099(17) 0.39558(16) 0.28284(7) 0.0292(5) Uani 1 1 d . . .
H35A H 0.463647 0.438948 0.286062 0.044 Uiso 1 1 calc R U .
H35B H 0.348732 0.425150 0.275753 0.044 Uiso 1 1 calc R U .
H35C H 0.426519 0.354789 0.260492 0.044 Uiso 1 1 calc R U .
C36 C 0.3956(2) 0.4048(2) 0.36081(8) 0.0530(9) Uani 1 1 d . . .
H36A H 0.398074 0.369054 0.386173 0.079 Uiso 1 1 calc R U .
H36B H 0.333655 0.437426 0.359162 0.079 Uiso 1 1 calc R U .
H36C H 0.450965 0.445689 0.361590 0.079 Uiso 1 1 calc R U .
C37 C 0.82256(17) 0.06107(15) 0.55311(7) 0.0275(5) Uani 1 1 d . . .
C38 C 0.89232(18) -0.00321(17) 0.55146(7) 0.0310(5) Uani 1 1 d . . .
H38 H 0.936724 -0.013827 0.574449 0.037 Uiso 1 1 calc R U .
C39 C 0.89618(17) -0.05215(16) 0.51535(7) 0.0278(5) Uani 1 1 d . . .
H39 H 0.943534 -0.097399 0.513502 0.033 Uiso 1 1 calc R U .
C40 C 0.83155(15) -0.03582(14) 0.48176(6) 0.0208(4) Uani 1 1 d . . .
C41 C 0.76148(17) 0.02975(15) 0.48431(7) 0.0249(5) Uani 1 1 d . . .
H41 H 0.717318 0.040844 0.461288 0.030 Uiso 1 1 calc R U .
C42 C 0.75599(18) 0.07883(16) 0.52029(7) 0.0293(5) Uani 1 1 d . . .
H42 H 0.708043 0.123477 0.522531 0.035 Uiso 1 1 calc R U .
C43 C 0.83843(15) -0.09173(14) 0.44391(6) 0.0201(4) Uani 1 1 d . . .
C44 C 0.78307(15) -0.11446(13) 0.37448(6) 0.0179(4) Uani 1 1 d . . .
H44 H 0.752550 -0.172645 0.379638 0.021 Uiso 1 1 calc R U .
C45 C 0.87678(15) -0.12297(14) 0.34988(6) 0.0200(4) Uani 1 1 d . . .
H45A H 0.908283 -0.181098 0.352100 0.024 Uiso 1 1 calc R U .
H45B H 0.925170 -0.075761 0.355426 0.024 Uiso 1 1 calc R U .
C46 C 0.81196(14) -0.10974(13) 0.30919(6) 0.0166(4) Uani 1 1 d . . .
H46 H 0.789432 -0.166342 0.296615 0.020 Uiso 1 1 calc R U .
C47 C 0.73335(14) -0.06829(12) 0.33724(6) 0.0145(4) Uani 1 1 d . . .
H47 H 0.745757 -0.004143 0.339628 0.017 Uiso 1 1 calc R U .
C48 C 0.85452(15) -0.04958(14) 0.27754(6) 0.0193(4) Uani 1 1 d . . .
C49 C 0.90829(18) -0.03500(18) 0.20891(7) 0.0332(6) Uani 1 1 d . . .
H49A H 0.874681 0.021403 0.206355 0.050 Uiso 1 1 calc R U .
H49B H 0.903849 -0.065474 0.182048 0.050 Uiso 1 1 calc R U .
H49C H 0.977576 -0.025543 0.217089 0.050 Uiso 1 1 calc R U .
C50 C 0.56491(14) -0.01688(13) 0.32776(6) 0.0150(4) Uani 1 1 d . . .
C51 C 0.38771(15) 0.00990(13) 0.31583(7) 0.0190(4) Uani 1 1 d . . .
C52 C 0.30500(16) -0.05294(15) 0.30464(9) 0.0341(6) Uani 1 1 d . . .
H52A H 0.318221 -0.081731 0.278152 0.051 Uiso 1 1 calc R U .
H52B H 0.242834 -0.020808 0.301882 0.051 Uiso 1 1 calc R U .
H52C H 0.300425 -0.096940 0.326656 0.051 Uiso 1 1 calc R U .
C53 C 0.37000(17) 0.05461(16) 0.35693(7) 0.0286(5) Uani 1 1 d . . .
H53A H 0.365740 0.010666 0.378983 0.043 Uiso 1 1 calc R U .
H53B H 0.308307 0.087550 0.354699 0.043 Uiso 1 1 calc R U .
H53C H 0.424492 0.094565 0.363722 0.043 Uiso 1 1 calc R U .
C54 C 0.40278(17) 0.07311(15) 0.28034(7) 0.0272(5) Uani 1 1 d . . .
H54A H 0.450646 0.117731 0.289278 0.041 Uiso 1 1 calc R U .
H54B H 0.340058 0.101094 0.272446 0.041 Uiso 1 1 calc R U .
H54C H 0.427373 0.041411 0.256324 0.041 Uiso 1 1 calc R U .
C55 C 0.5135(2) -0.0926(3) 0.43213(10) 0.0709(12) Uani 1 1 d . . .
H55A H 0.564506 -0.078445 0.412447 0.106 Uiso 1 1 calc R U .
H55B H 0.482095 -0.038636 0.441273 0.106 Uiso 1 1 calc R U .
H55C H 0.463971 -0.130372 0.418430 0.106 Uiso 1 1 calc R U .
C56 C 0.5580(2) -0.1377(2) 0.46835(9) 0.0434(7) Uani 1 1 d . . .
C57 C 0.5337(3) -0.1833(3) 0.53734(9) 0.0618(9) Uani 1 1 d . . .
H57A H 0.587692 -0.148536 0.550538 0.074 Uiso 1 1 calc R U .
H57B H 0.559943 -0.241376 0.530123 0.074 Uiso 1 1 calc R U .
C58 C 0.4545(3) -0.1927(3) 0.56588(10) 0.0613(9) Uani 1 1 d . . .
H58A H 0.431997 -0.134863 0.574399 0.092 Uiso 1 1 calc R U .
H58B H 0.477946 -0.225411 0.590542 0.092 Uiso 1 1 calc R U .
H58C H 0.399776 -0.224255 0.552025 0.092 Uiso 1 1 calc R U .
C100 C 0.5506(9) 0.5490(10) 0.4741(4) 0.1187(15) Uani 0.5 1 d . . P
C101 C 0.6213(7) 0.4939(9) 0.4778(3) 0.1187(15) Uani 0.5 1 d . . P
N1 N 0.85668(15) 0.74614(14) 0.59973(6) 0.0315(5) Uani 1 1 d . . .
N2 N 0.63570(12) 0.58180(11) 0.33289(5) 0.0164(4) Uani 1 1 d . . .
H2A H 0.612369 0.528254 0.331910 0.020 Uiso 1 1 calc R U .
N3 N 0.83868(15) 0.39754(13) 0.60391(6) 0.0297(4) Uani 1 1 d . . .
N4 N 0.64034(12) 0.24612(11) 0.33733(5) 0.0171(4) Uani 1 1 d . . .
H4 H 0.616456 0.192822 0.335707 0.021 Uiso 1 1 calc R U .
N5 N 0.81829(17) 0.11420(15) 0.59131(7) 0.0385(5) Uani 1 1 d . . .
N6 N 0.63078(12) -0.08269(11) 0.32799(5) 0.0156(3) Uani 1 1 d . . .
H6A H 0.610182 -0.135950 0.322298 0.019 Uiso 1 1 calc R U .
O1 O 0.81984(15) 0.81895(13) 0.59978(6) 0.0445(5) Uani 1 1 d . . .
O2 O 0.89728(12) 0.71213(13) 0.63047(5) 0.0374(4) Uani 1 1 d . . .
O3 O 0.88671(13) 0.48310(10) 0.44441(5) 0.0313(4) Uani 1 1 d . . .
O4 O 0.78986(11) 0.58840(10) 0.41710(4) 0.0222(3) Uani 1 1 d . . .
O5 O 0.88751(14) 0.69120(11) 0.29360(6) 0.0409(5) Uani 1 1 d . . .
O6 O 0.86387(11) 0.58741(11) 0.24532(5) 0.0287(4) Uani 1 1 d . . .
O7 O 0.59552(11) 0.72599(9) 0.32830(5) 0.0247(3) Uani 1 1 d . . .
O8 O 0.48436(10) 0.61723(9) 0.31362(4) 0.0182(3) Uani 1 1 d . . .
O9 O 0.77748(15) 0.45515(12) 0.60714(6) 0.0443(5) Uani 1 1 d . . .
O10 O 0.89328(13) 0.37223(14) 0.63273(5) 0.0424(5) Uani 1 1 d . . .
O11 O 0.93166(12) 0.17319(11) 0.44037(5) 0.0309(4) Uani 1 1 d . . .
O12 O 0.80021(11) 0.25135(10) 0.41825(4) 0.0236(3) Uani 1 1 d . . .
O13 O 0.87940(14) 0.35796(11) 0.29098(6) 0.0425(5) Uani 1 1 d . . .
O14 O 0.86691(11) 0.24854(10) 0.24505(4) 0.0247(3) Uani 1 1 d . . .
O15 O 0.48539(10) 0.28490(9) 0.32900(5) 0.0213(3) Uani 1 1 d . . .
O16 O 0.60339(11) 0.39066(10) 0.33332(5) 0.0284(4) Uani 1 1 d . . .
O17 O 0.75172(16) 0.16812(14) 0.59309(6) 0.0513(5) Uani 1 1 d . . .
O18 O 0.88005(15) 0.10231(16) 0.61899(6) 0.0567(6) Uani 1 1 d . . .
O19 O 0.88766(12) -0.15718(10) 0.44230(5) 0.0281(4) Uani 1 1 d . . .
O20 O 0.78461(11) -0.06057(9) 0.41137(4) 0.0199(3) Uani 1 1 d . . .
O21 O 0.88044(14) 0.02351(11) 0.28506(6) 0.0390(4) Uani 1 1 d . . .
O22 O 0.86199(11) -0.08746(10) 0.24041(4) 0.0248(3) Uani 1 1 d . . .
O23 O 0.58557(11) 0.05965(9) 0.33363(5) 0.0247(3) Uani 1 1 d . . .
O24 O 0.47393(10) -0.04909(9) 0.32064(4) 0.0182(3) Uani 1 1 d . . .
O25 O 0.49618(15) -0.14027(17) 0.50048(6) 0.0575(6) Uani 1 1 d . . .
O26 O 0.63955(15) -0.16461(14) 0.47110(7) 0.0526(5) Uani 1 1 d . . .
O101 O 0.5136(5) 0.4548(5) 0.4997(2) 0.1187(15) Uani 0.5 1 d . . P
O100 O 0.5279(5) 0.6048(6) 0.4397(2) 0.1187(15) Uani 0.5 1 d . . P
C102 C 0.4888(8) 0.5128(10) 0.4612(4) 0.1187(15) Uani 0.5 1 d . . P
C103 C 0.5653(8) 0.5234(10) 0.4439(4) 0.1187(15) Uani 0.5 1 d . . P

loop_
_atom_site_aniso_label
_atom_site_aniso_U_11
_atom_site_aniso_U_22
_atom_site_aniso_U_33
_atom_site_aniso_U_23
_atom_site_aniso_U_13
_atom_site_aniso_U_12
C1 0.0238(11) 0.0309(13) 0.0208(11) -0.0055(9) -0.0008(9) -0.0029(9)
C2 0.0274(12) 0.0354(14) 0.0183(11) 0.0015(9) -0.0040(9) 0.0010(10)
C3 0.0288(12) 0.0251(12) 0.0220(11) 0.0006(9) -0.0040(9) 0.0049(9)
C4 0.0218(11) 0.0233(12) 0.0192(10) 0.0010(8) -0.0028(8) -0.0002(9)
C5 0.0236(11) 0.0270(12) 0.0219(11) -0.0008(9) -0.0044(9) 0.0028(9)
C6 0.0286(12) 0.0280(13) 0.0246(11) -0.0039(9) -0.0018(9) 0.0052(10)
C7 0.0241(11) 0.0207(11) 0.0204(11) 0.0009(8) -0.0041(8) 0.0013(9)
C8 0.0220(11) 0.0161(10) 0.0184(10) -0.0035(8) -0.0052(8) 0.0027(8)
C9 0.0205(11) 0.0220(11) 0.0208(11) -0.0032(8) -0.0057(8) 0.0059(8)
C10 0.0183(10) 0.0152(10) 0.0193(10) -0.0019(8) -0.0030(8) 0.0008(8)
C11 0.0177(10) 0.0143(10) 0.0177(10) -0.0030(8) -0.0052(8) 0.0004(8)
C12 0.0166(10) 0.0202(12) 0.0273(11) 0.0004(9) 0.0000(8) 0.0041(8)
C13 0.0288(13) 0.0559(18) 0.0281(13) 0.0131(12) 0.0033(10) -0.0124(12)
C14 0.0168(10) 0.0152(11) 0.0160(10) 0.0002(8) -0.0015(7) 0.0000(8)
C15 0.0163(10) 0.0159(11) 0.0292(11) 0.0025(8) -0.0005(8) 0.0055(8)
C16 0.0180(11) 0.0225(12) 0.0524(15) 0.0073(11) -0.0071(10) 0.0026(9)
C17 0.0234(11) 0.0202(11) 0.0252(11) 0.0033(9) -0.0030(9) 0.0035(9)
C18 0.0371(14) 0.0288(13) 0.0312(13) 0.0043(10) 0.0096(10) 0.0125(10)
C19 0.0240(11) 0.0231(12) 0.0216(11) -0.0064(9) 0.0038(9) -0.0031(9)
C20 0.0231(11) 0.0306(13) 0.0221(11) -0.0051(9) -0.0046(9) -0.0004(9)
C21 0.0209(11) 0.0298(13) 0.0228(11) -0.0050(9) -0.0023(9) 0.0062(9)
C22 0.0203(11) 0.0203(11) 0.0189(10) -0.0020(8) -0.0019(8) 0.0011(8)
C23 0.0254(12) 0.0241(12) 0.0247(11) -0.0019(9) -0.0039(9) 0.0074(9)
C24 0.0284(12) 0.0274(13) 0.0294(12) -0.0052(10) 0.0019(10) 0.0080(10)
C25 0.0214(11) 0.0220(11) 0.0203(11) -0.0020(8) -0.0043(8) 0.0047(9)
C26 0.0233(11) 0.0190(11) 0.0180(10) -0.0037(8) -0.0054(8) 0.0058(8)
C27 0.0219(11) 0.0256(12) 0.0224(11) -0.0030(9) -0.0039(9) 0.0086(9)
C28 0.0193(10) 0.0153(10) 0.0194(10) -0.0015(8) -0.0015(8) 0.0024(8)
C29 0.0181(10) 0.0137(10) 0.0178(10) -0.0023(8) -0.0033(8) 0.0008(8)
C30 0.0175(10) 0.0170(11) 0.0270(11) 0.0002(8) -0.0005(8) 0.0022(8)
C31 0.0268(12) 0.0378(14) 0.0289(12) 0.0124(10) 0.0035(10) -0.0019(10)
C32 0.0188(10) 0.0147(10) 0.0157(9) -0.0002(8) -0.0017(8) 0.0008(8)
C33 0.0195(11) 0.0152(11) 0.0432(14) 0.0080(9) 0.0076(9) 0.0085(9)
C34 0.0160(13) 0.0274(16) 0.187(4) 0.030(2) 0.0106(19) 0.0057(11)
C35 0.0258(12) 0.0316(13) 0.0299(12) 0.0004(10) -0.0036(9) 0.0121(10)
C36 0.073(2) 0.0555(19) 0.0320(14) 0.0116(13) 0.0205(14) 0.0449(17)
C37 0.0312(13) 0.0311(13) 0.0207(11) -0.0107(9) 0.0069(9) -0.0106(10)
C38 0.0304(13) 0.0403(15) 0.0220(12) -0.0074(10) -0.0044(9) -0.0019(11)
C39 0.0293(12) 0.0321(13) 0.0216(11) -0.0057(9) -0.0051(9) 0.0058(10)
C40 0.0216(11) 0.0217(11) 0.0190(10) -0.0022(8) -0.0005(8) 0.0017(9)
C41 0.0267(12) 0.0278(12) 0.0200(11) -0.0026(9) 0.0000(9) 0.0037(9)
C42 0.0311(13) 0.0274(13) 0.0299(12) -0.0066(10) 0.0068(10) 0.0038(10)
C43 0.0209(11) 0.0218(11) 0.0174(10) -0.0002(8) -0.0047(8) 0.0025(9)
C44 0.0217(11) 0.0164(10) 0.0151(10) -0.0032(8) -0.0035(8) 0.0022(8)
C45 0.0179(10) 0.0238(11) 0.0179(10) -0.0024(8) -0.0028(8) 0.0059(8)
C46 0.0181(10) 0.0151(10) 0.0167(10) -0.0019(8) -0.0002(8) 0.0015(8)
C47 0.0152(10) 0.0122(10) 0.0159(9) -0.0013(7) -0.0010(7) 0.0008(7)
C48 0.0168(10) 0.0180(11) 0.0230(11) 0.0004(8) 0.0013(8) 0.0039(8)
C49 0.0312(13) 0.0461(16) 0.0226(12) 0.0106(10) 0.0064(10) -0.0024(11)
C50 0.0166(10) 0.0151(10) 0.0132(9) 0.0018(7) -0.0017(7) -0.0002(8)
C51 0.0149(10) 0.0140(10) 0.0278(11) 0.0029(8) -0.0030(8) 0.0047(8)
C52 0.0169(11) 0.0196(12) 0.0653(18) 0.0040(11) -0.0078(11) 0.0025(9)
C53 0.0270(12) 0.0305(13) 0.0284(12) 0.0046(10) 0.0029(9) 0.0116(10)
C54 0.0252(12) 0.0282(13) 0.0282(12) 0.0096(10) -0.0012(9) 0.0065(9)
C55 0.0455(19) 0.125(3) 0.0429(18) 0.039(2) 0.0037(14) 0.015(2)
C56 0.0308(15) 0.0604(19) 0.0388(15) 0.0172(13) -0.0021(11) 0.0018(13)
C57 0.056(2) 0.092(3) 0.0369(16) 0.0091(17) 0.0000(14) -0.0075(19)
C58 0.060(2) 0.080(3) 0.0433(18) 0.0154(17) 0.0028(15) -0.0081(18)
C100 0.076(2) 0.187(5) 0.092(3) 0.017(3) -0.010(2) 0.012(3)
C101 0.076(2) 0.187(5) 0.092(3) 0.017(3) -0.010(2) 0.012(3)
N1 0.0293(11) 0.0416(13) 0.0235(10) -0.0079(9) 0.0011(8) -0.0015(9)
N2 0.0185(9) 0.0099(8) 0.0205(9) -0.0004(6) -0.0040(7) -0.0001(6)
N3 0.0300(11) 0.0328(12) 0.0268(10) -0.0085(9) 0.0074(8) -0.0036(9)
N4 0.0181(9) 0.0120(8) 0.0210(9) 0.0001(6) -0.0034(7) -0.0004(7)
N5 0.0390(13) 0.0464(14) 0.0309(12) -0.0176(10) 0.0130(10) -0.0139(11)
N6 0.0163(8) 0.0110(8) 0.0191(8) -0.0014(6) -0.0023(7) -0.0008(6)
O1 0.0588(13) 0.0422(12) 0.0326(10) -0.0147(8) 0.0007(9) 0.0089(10)
O2 0.0310(9) 0.0610(12) 0.0197(8) -0.0063(8) -0.0050(7) 0.0008(8)
O3 0.0410(10) 0.0264(9) 0.0257(8) -0.0030(7) -0.0109(7) 0.0130(7)
O4 0.0267(8) 0.0223(8) 0.0171(7) -0.0037(6) -0.0075(6) 0.0064(6)
O5 0.0545(12) 0.0201(9) 0.0495(11) -0.0064(8) 0.0225(9) -0.0081(8)
O6 0.0273(9) 0.0399(10) 0.0189(8) 0.0007(7) 0.0005(6) -0.0117(7)
O7 0.0240(8) 0.0124(8) 0.0369(9) -0.0019(6) -0.0074(7) -0.0003(6)
O8 0.0150(7) 0.0122(7) 0.0269(8) 0.0005(6) -0.0031(6) 0.0016(5)
O9 0.0612(13) 0.0387(11) 0.0338(10) -0.0084(8) 0.0143(9) 0.0160(9)
O10 0.0339(10) 0.0671(14) 0.0259(9) -0.0192(9) -0.0037(8) 0.0022(9)
O11 0.0339(9) 0.0351(10) 0.0231(8) -0.0073(7) -0.0088(7) 0.0175(7)
O12 0.0244(8) 0.0274(8) 0.0183(7) -0.0058(6) -0.0072(6) 0.0092(6)
O13 0.0564(12) 0.0204(9) 0.0522(12) -0.0065(8) 0.0229(9) -0.0083(8)
O14 0.0260(8) 0.0279(9) 0.0200(8) 0.0025(6) -0.0007(6) -0.0071(6)
O15 0.0155(7) 0.0114(7) 0.0372(9) 0.0050(6) 0.0031(6) 0.0037(6)
O16 0.0256(8) 0.0127(8) 0.0460(10) -0.0009(7) -0.0111(7) 0.0003(6)
O17 0.0611(14) 0.0504(13) 0.0434(11) -0.0242(9) 0.0170(10) 0.0045(10)
O18 0.0444(12) 0.0915(18) 0.0339(11) -0.0350(11) -0.0026(9) -0.0063(11)
O19 0.0349(9) 0.0270(9) 0.0218(8) -0.0047(6) -0.0090(7) 0.0130(7)
O20 0.0240(8) 0.0213(8) 0.0141(7) -0.0030(6) -0.0041(6) 0.0061(6)
O21 0.0542(12) 0.0199(9) 0.0445(11) -0.0033(7) 0.0225(9) -0.0061(8)
O22 0.0247(8) 0.0334(9) 0.0163(7) 0.0019(6) 0.0021(6) -0.0056(7)
O23 0.0210(8) 0.0123(8) 0.0402(9) -0.0008(6) -0.0049(7) 0.0005(6)
O24 0.0143(7) 0.0126(7) 0.0274(8) 0.0020(6) -0.0034(6) 0.0020(5)
O25 0.0381(11) 0.0918(17) 0.0425(12) 0.0218(11) 0.0015(9) 0.0049(11)
O26 0.0450(13) 0.0586(14) 0.0543(13) 0.0107(10) 0.0026(10) 0.0113(10)
O101 0.076(2) 0.187(5) 0.092(3) 0.017(3) -0.010(2) 0.012(3)
O100 0.076(2) 0.187(5) 0.092(3) 0.017(3) -0.010(2) 0.012(3)
C102 0.076(2) 0.187(5) 0.092(3) 0.017(3) -0.010(2) 0.012(3)
C103 0.076(2) 0.187(5) 0.092(3) 0.017(3) -0.010(2) 0.012(3)

loop_
_atom_type_symbol
_atom_type_description
_atom_type_scat_dispersion_real
_atom_type_scat_dispersion_imag
_atom_type_scat_source
C C 0.0180 0.0096 'International Tables Vol C Tables 4.2.6.8 and 6.1.1.4'
H H 0.0000 0.0000 'International Tables Vol C Tables 4.2.6.8 and 6.1.1.4'
N N 0.0310 0.0189 'International Tables Vol C Tables 4.2.6.8 and 6.1.1.4'
O O 0.0490 0.0322 'International Tables Vol C Tables 4.2.6.8 and 6.1.1.4'

loop_
_geom_angle_atom_site_label_1
_geom_angle_atom_site_label_2
_geom_angle_atom_site_label_3
_geom_angle
_geom_angle_site_symmetry_1
_geom_angle_site_symmetry_3
C2 C1 C6 122.9(2) . .
C2 C1 N1 118.3(2) . .
C6 C1 N1 118.8(2) . .
C1 C2 C3 118.2(2) . .
C1 C2 H2 120.9 . .
C3 C2 H2 120.9 . .
C2 C3 C4 120.2(2) . .
C2 C3 H3 119.9 . .
C4 C3 H3 119.9 . .
C5 C4 C3 120.2(2) . .
C5 C4 C7 121.89(19) . .
C3 C4 C7 117.9(2) . .
C6 C5 C4 119.9(2) . .
C6 C5 H5 120.0 . .
C4 C5 H5 120.0 . .
C5 C6 C1 118.5(2) . .
C5 C6 H6 120.7 . .
C1 C6 H6 120.7 . .
O3 C7 O4 123.5(2) . .
O3 C7 C4 124.05(19) . .
O4 C7 C4 112.41(18) . .
O4 C8 C11 112.30(16) . .
O4 C8 C9 118.67(17) . .
C11 C8 C9 89.50(16) . .
O4 C8 H8 111.5 . .
C11 C8 H8 111.5 . .
C9 C8 H8 111.5 . .
C8 C9 C10 87.63(15) . .
C8 C9 H9A 114.0 . .
C10 C9 H9A 114.0 . .
C8 C9 H9B 114.0 . .
C10 C9 H9B 114.0 . .
H9A C9 H9B 111.2 . .
C12 C10 C11 115.17(17) . .
C12 C10 C9 115.51(17) . .
C11 C10 C9 87.45(15) . .
C12 C10 H10 112.2 . .
C11 C10 H10 112.2 . .
C9 C10 H10 112.2 . .
N2 C11 C8 118.75(17) . .
N2 C11 C10 119.70(16) . .
C8 C11 C10 87.85(15) . .
N2 C11 H11 109.6 . .
C8 C11 H11 109.6 . .
C10 C11 H11 109.6 . .
O5 C12 O6 123.8(2) . .
O5 C12 C10 123.7(2) . .
O6 C12 C10 112.51(18) . .
O6 C13 H13A 109.5 . .
O6 C13 H13B 109.5 . .
H13A C13 H13B 109.5 . .
O6 C13 H13C 109.5 . .
H13A C13 H13C 109.5 . .
H13B C13 H13C 109.5 . .
O7 C14 O8 126.52(18) . .
O7 C14 N2 124.49(18) . .
O8 C14 N2 108.99(16) . .
O8 C15 C18 108.99(17) . .
O8 C15 C17 110.78(17) . .
C18 C15 C17 112.95(18) . .
O8 C15 C16 102.56(16) . .
C18 C15 C16 111.3(2) . .
C17 C15 C16 109.74(18) . .
C15 C16 H16A 109.5 . .
C15 C16 H16B 109.5 . .
H16A C16 H16B 109.5 . .
C15 C16 H16C 109.5 . .
H16A C16 H16C 109.5 . .
H16B C16 H16C 109.5 . .
C15 C17 H17A 109.5 . .
C15 C17 H17B 109.5 . .
H17A C17 H17B 109.5 . .
C15 C17 H17C 109.5 . .
H17A C17 H17C 109.5 . .
H17B C17 H17C 109.5 . .
C15 C18 H18A 109.5 . .
C15 C18 H18B 109.5 . .
H18A C18 H18B 109.5 . .
C15 C18 H18C 109.5 . .
H18A C18 H18C 109.5 . .
H18B C18 H18C 109.5 . .
C24 C19 C20 122.9(2) . .
C24 C19 N3 118.8(2) . .
C20 C19 N3 118.29(19) . .
C21 C20 C19 117.7(2) . .
C21 C20 H20 121.2 . .
C19 C20 H20 121.2 . .
C20 C21 C22 121.0(2) . .
C20 C21 H21 119.5 . .
C22 C21 H21 119.5 . .
C21 C22 C23 119.77(19) . .
C21 C22 C25 118.19(19) . .
C23 C22 C25 122.00(19) . .
C24 C23 C22 120.1(2) . .
C24 C23 H23 120.0 . .
C22 C23 H23 120.0 . .
C23 C24 C19 118.5(2) . .
C23 C24 H24 120.7 . .
C19 C24 H24 120.7 . .
O11 C25 O12 123.87(19) . .
O11 C25 C22 124.12(19) . .
O12 C25 C22 112.00(18) . .
O12 C26 C29 111.87(16) . .
O12 C26 C27 120.25(18) . .
C29 C26 C27 89.02(16) . .
O12 C26 H26 111.3 . .
C29 C26 H26 111.3 . .
C27 C26 H26 111.3 . .
C26 C27 C28 87.66(15) . .
C26 C27 H27A 114.0 . .
C28 C27 H27A 114.0 . .
C26 C27 H27B 114.0 . .
C28 C27 H27B 114.0 . .
H27A C27 H27B 111.2 . .
C30 C28 C29 115.75(17) . .
C30 C28 C27 114.91(17) . .
C29 C28 C27 86.94(15) . .
C30 C28 H28 112.3 . .
C29 C28 H28 112.3 . .
C27 C28 H28 112.3 . .
N4 C29 C26 119.10(17) . .
N4 C29 C28 120.79(16) . .
C26 C29 C28 87.96(15) . .
N4 C29 H29 109.1 . .
C26 C29 H29 109.1 . .
C28 C29 H29 109.1 . .
O13 C30 O14 123.9(2) . .
O13 C30 C28 123.8(2) . .
O14 C30 C28 112.33(18) . .
O14 C31 H31A 109.5 . .
O14 C31 H31B 109.5 . .
H31A C31 H31B 109.5 . .
O14 C31 H31C 109.5 . .
H31A C31 H31C 109.5 . .
H31B C31 H31C 109.5 . .
O16 C32 O15 126.20(18) . .
O16 C32 N4 124.61(19) . .
O15 C32 N4 109.19(17) . .
O15 C33 C35 110.06(17) . .
O15 C33 C34 101.91(17) . .
C35 C33 C34 110.0(2) . .
O15 C33 C36 109.8(2) . .
C35 C33 C36 113.5(2) . .
C34 C33 C36 111.0(3) . .
C33 C34 H34A 109.5 . .
C33 C34 H34B 109.5 . .
H34A C34 H34B 109.5 . .
C33 C34 H34C 109.5 . .
H34A C34 H34C 109.5 . .
H34B C34 H34C 109.5 . .
C33 C35 H35A 109.5 . .
C33 C35 H35B 109.5 . .
H35A C35 H35B 109.5 . .
C33 C35 H35C 109.5 . .
H35A C35 H35C 109.5 . .
H35B C35 H35C 109.5 . .
C33 C36 H36A 109.5 . .
C33 C36 H36B 109.5 . .
H36A C36 H36B 109.5 . .
C33 C36 H36C 109.5 . .
H36A C36 H36C 109.5 . .
H36B C36 H36C 109.5 . .
C38 C37 C42 123.0(2) . .
C38 C37 N5 118.5(2) . .
C42 C37 N5 118.5(2) . .
C37 C38 C39 118.0(2) . .
C37 C38 H38 121.0 . .
C39 C38 H38 121.0 . .
C38 C39 C40 120.7(2) . .
C38 C39 H39 119.7 . .
C40 C39 H39 119.7 . .
C39 C40 C41 120.1(2) . .
C39 C40 C43 118.11(19) . .
C41 C40 C43 121.80(19) . .
C42 C41 C40 120.1(2) . .
C42 C41 H41 120.0 . .
C40 C41 H41 120.0 . .
C41 C42 C37 118.2(2) . .
C41 C42 H42 120.9 . .
C37 C42 H42 120.9 . .
O19 C43 O20 123.38(19) . .
O19 C43 C40 124.27(19) . .
O20 C43 C40 112.34(18) . .
O20 C44 C47 111.67(16) . .
O20 C44 C45 118.99(17) . .
C47 C44 C45 89.42(15) . .
O20 C44 H44 111.6 . .
C47 C44 H44 111.6 . .
C45 C44 H44 111.6 . .
C44 C45 C46 87.94(14) . .
C44 C45 H45A 114.0 . .
C46 C45 H45A 114.0 . .
C44 C45 H45B 114.0 . .
C46 C45 H45B 114.0 . .
H45A C45 H45B 111.2 . .
C48 C46 C47 115.44(17) . .
C48 C46 C45 115.11(17) . .
C47 C46 C45 87.07(14) . .
C48 C46 H46 112.3 . .
C47 C46 H46 112.3 . .
C45 C46 H46 112.3 . .
N6 C47 C44 119.42(17) . .
N6 C47 C46 120.11(16) . .
C44 C47 C46 88.22(14) . .
N6 C47 H47 109.1 . .
C44 C47 H47 109.1 . .
C46 C47 H47 109.1 . .
O21 C48 O22 123.8(2) . .
O21 C48 C46 123.82(19) . .
O22 C48 C46 112.35(18) . .
O22 C49 H49A 109.5 . .
O22 C49 H49B 109.5 . .
H49A C49 H49B 109.5 . .
O22 C49 H49C 109.5 . .
H49A C49 H49C 109.5 . .
H49B C49 H49C 109.5 . .
O23 C50 O24 125.81(18) . .
O23 C50 N6 124.69(18) . .
O24 C50 N6 109.50(16) . .
O24 C51 C53 109.63(16) . .
O24 C51 C52 102.40(16) . .
C53 C51 C52 110.7(2) . .
O24 C51 C54 109.82(17) . .
C53 C51 C54 113.30(18) . .
C52 C51 C54 110.41(19) . .
C51 C52 H52A 109.5 . .
C51 C52 H52B 109.5 . .
H52A C52 H52B 109.5 . .
C51 C52 H52C 109.5 . .
H52A C52 H52C 109.5 . .
H52B C52 H52C 109.5 . .
C51 C53 H53A 109.5 . .
C51 C53 H53B 109.5 . .
H53A C53 H53B 109.5 . .
C51 C53 H53C 109.5 . .
H53A C53 H53C 109.5 . .
H53B C53 H53C 109.5 . .
C51 C54 H54A 109.5 . .
C51 C54 H54B 109.5 . .
H54A C54 H54B 109.5 . .
C51 C54 H54C 109.5 . .
H54A C54 H54C 109.5 . .
H54B C54 H54C 109.5 . .
C56 C55 H55A 109.5 . .
C56 C55 H55B 109.5 . .
H55A C55 H55B 109.5 . .
C56 C55 H55C 109.5 . .
H55A C55 H55C 109.5 . .
H55B C55 H55C 109.5 . .
O26 C56 O25 122.7(2) . .
O26 C56 C55 125.6(3) . .
O25 C56 C55 111.5(2) . .
O25 C57 C58 108.5(3) . .
O25 C57 H57A 110.0 . .
C58 C57 H57A 110.0 . .
O25 C57 H57B 110.0 . .
C58 C57 H57B 110.0 . .
H57A C57 H57B 108.4 . .
C57 C58 H58A 109.5 . .
C57 C58 H58B 109.5 . .
H58A C58 H58B 109.5 . .
C57 C58 H58C 109.5 . .
H58A C58 H58C 109.5 . .
H58B C58 H58C 109.5 . .
C103 C100 C102 68.5(12) . .
C103 C100 O101 139.4(16) . 3_666
C102 C100 O101 71.1(11) . 3_666
C103 C100 C101 71.2(12) . .
C102 C100 C101 105.6(16) . .
O101 C100 C101 116.8(12) 3_666 .
C103 C100 O100 64.0(10) . .
C102 C100 O100 82.4(10) . .
O101 C100 O100 114.8(10) 3_666 .
C101 C100 O100 127.5(12) . .
C103 C100 O101 100.9(14) . .
C102 C100 O101 61.3(10) . .
O101 C100 O101 54.3(8) 3_666 .
C101 C100 O101 68.9(9) . .
O100 C100 O101 143.7(9) . .
C100 C101 C103 47.2(8) . .
C100 C101 O101 68.1(8) . .
C103 C101 O101 88.9(8) . .
C100 C101 C102 33.4(8) . .
C103 C101 C102 39.8(6) . .
O101 C101 C102 50.2(5) . .
O1 N1 O2 123.9(2) . .
O1 N1 C1 118.0(2) . .
O2 N1 C1 118.0(2) . .
C14 N2 C11 122.58(17) . .
C14 N2 H2A 118.7 . .
C11 N2 H2A 118.7 . .
O9 N3 O10 124.1(2) . .
O9 N3 C19 117.8(2) . .
O10 N3 C19 118.11(19) . .
C32 N4 C29 121.83(17) . .
C32 N4 H4 119.1 . .
C29 N4 H4 119.1 . .
O18 N5 O17 124.0(2) . .
O18 N5 C37 118.5(2) . .
O17 N5 C37 117.5(2) . .
C50 N6 C47 121.85(16) . .
C50 N6 H6A 119.1 . .
C47 N6 H6A 119.1 . .
C7 O4 C8 115.32(16) . .
C12 O6 C13 115.85(19) . .
C14 O8 C15 121.50(15) . .
C25 O12 C26 117.22(16) . .
C30 O14 C31 116.17(18) . .
C32 O15 C33 120.66(16) . .
C43 O20 C44 115.18(16) . .
C48 O22 C49 115.45(18) . .
C50 O24 C51 120.88(15) . .
C56 O25 C57 115.4(2) . .
C100 O101 C102 48.9(8) 3_666 3_666
C100 O101 O101 81.2(9) 3_666 3_666
C102 O101 O101 67.5(8) 3_666 3_666
C100 O101 C102 115.6(9) 3_666 .
C102 O101 C102 121.2(7) 3_666 .
O101 O101 C102 53.7(6) 3_666 .
C100 O101 C100 125.7(8) 3_666 .
C102 O101 C100 98.7(9) 3_666 .
O101 O101 C100 44.5(6) 3_666 .
C102 O101 C100 37.6(5) . .
C100 O101 C101 155.5(11) 3_666 .
C102 O101 C101 107.2(9) 3_666 .
O101 O101 C101 84.0(8) 3_666 .
C102 O101 C101 69.2(6) . .
C100 O101 C101 43.0(6) . .
C103 O100 C100 45.3(7) . .
C103 O100 C102 45.8(7) . .
C100 O100 C102 39.8(6) . .
C100 C102 C103 55.5(10) . .
C100 C102 O101 60.0(10) . 3_666
C103 C102 O101 115.4(12) . 3_666
C100 C102 O101 81.2(10) . .
C103 C102 O101 106.1(10) . .
O101 C102 O101 58.8(7) 3_666 .
C100 C102 O100 57.7(10) . .
C103 C102 O100 53.3(9) . .
O101 C102 O100 95.4(10) 3_666 .
O101 C102 O100 138.9(9) . .
C100 C102 C101 41.0(10) . .
C103 C102 C101 47.1(7) . .
O101 C102 C101 81.4(7) 3_666 .
O101 C102 C101 60.6(5) . .
O100 C102 C101 86.0(7) . .
C100 C103 C102 56.0(10) . .
C100 C103 O100 70.7(12) . .
C102 C103 O100 80.9(10) . .
C100 C103 C101 61.6(10) . .
C102 C103 C101 93.1(11) . .
O100 C103 C101 125.1(13) . .

loop_
_geom_bond_atom_site_label_1
_geom_bond_atom_site_label_2
_geom_bond_distance
_geom_bond_site_symmetry_2
C1 C2 1.377(3) .
C1 C6 1.382(3) .
C1 N1 1.477(3) .
C2 C3 1.382(3) .
C2 H2 0.9500 .
C3 C4 1.393(3) .
C3 H3 0.9500 .
C4 C5 1.391(3) .
C4 C7 1.497(3) .
C5 C6 1.380(3) .
C5 H5 0.9500 .
C6 H6 0.9500 .
C7 O3 1.203(3) .
C7 O4 1.340(2) .
C8 O4 1.442(2) .
C8 C11 1.528(3) .
C8 C9 1.531(3) .
C8 H8 1.0000 .
C9 C10 1.559(3) .
C9 H9A 0.9900 .
C9 H9B 0.9900 .
C10 C12 1.502(3) .
C10 C11 1.557(3) .
C10 H10 1.0000 .
C11 N2 1.431(3) .
C11 H11 1.0000 .
C12 O5 1.207(3) .
C12 O6 1.327(3) .
C13 O6 1.452(3) .
C13 H13A 0.9800 .
C13 H13B 0.9800 .
C13 H13C 0.9800 .
C14 O7 1.219(2) .
C14 O8 1.342(2) .
C14 N2 1.356(3) .
C15 O8 1.478(2) .
C15 C18 1.513(3) .
C15 C17 1.517(3) .
C15 C16 1.517(3) .
C16 H16A 0.9800 .
C16 H16B 0.9800 .
C16 H16C 0.9800 .
C17 H17A 0.9800 .
C17 H17B 0.9800 .
C17 H17C 0.9800 .
C18 H18A 0.9800 .
C18 H18B 0.9800 .
C18 H18C 0.9800 .
C19 C24 1.381(3) .
C19 C20 1.384(3) .
C19 N3 1.476(3) .
C20 C21 1.383(3) .
C20 H20 0.9500 .
C21 C22 1.387(3) .
C21 H21 0.9500 .
C22 C23 1.398(3) .
C22 C25 1.495(3) .
C23 C24 1.380(3) .
C23 H23 0.9500 .
C24 H24 0.9500 .
C25 O11 1.206(3) .
C25 O12 1.338(2) .
C26 O12 1.446(2) .
C26 C29 1.527(3) .
C26 C27 1.530(3) .
C26 H26 1.0000 .
C27 C28 1.560(3) .
C27 H27A 0.9900 .
C27 H27B 0.9900 .
C28 C30 1.502(3) .
C28 C29 1.555(3) .
C28 H28 1.0000 .
C29 N4 1.431(3) .
C29 H29 1.0000 .
C30 O13 1.201(3) .
C30 O14 1.330(3) .
C31 O14 1.449(3) .
C31 H31A 0.9800 .
C31 H31B 0.9800 .
C31 H31C 0.9800 .
C32 O16 1.215(2) .
C32 O15 1.343(2) .
C32 N4 1.353(3) .
C33 O15 1.482(2) .
C33 C35 1.503(3) .
C33 C34 1.512(4) .
C33 C36 1.512(4) .
C34 H34A 0.9800 .
C34 H34B 0.9800 .
C34 H34C 0.9800 .
C35 H35A 0.9800 .
C35 H35B 0.9800 .
C35 H35C 0.9800 .
C36 H36A 0.9800 .
C36 H36B 0.9800 .
C36 H36C 0.9800 .
C37 C38 1.370(3) .
C37 C42 1.390(3) .
C37 N5 1.474(3) .
C38 C39 1.383(3) .
C38 H38 0.9500 .
C39 C40 1.388(3) .
C39 H39 0.9500 .
C40 C41 1.390(3) .
C40 C43 1.492(3) .
C41 C42 1.382(3) .
C41 H41 0.9500 .
C42 H42 0.9500 .
C43 O19 1.208(3) .
C43 O20 1.341(2) .
C44 O20 1.442(2) .
C44 C47 1.525(3) .
C44 C45 1.530(3) .
C44 H44 1.0000 .
C45 C46 1.561(3) .
C45 H45A 0.9900 .
C45 H45B 0.9900 .
C46 C48 1.503(3) .
C46 C47 1.558(3) .
C46 H46 1.0000 .
C47 N6 1.433(2) .
C47 H47 1.0000 .
C48 O21 1.196(3) .
C48 O22 1.332(3) .
C49 O22 1.453(3) .
C49 H49A 0.9800 .
C49 H49B 0.9800 .
C49 H49C 0.9800 .
C50 O23 1.219(2) .
C50 O24 1.344(2) .
C50 N6 1.349(3) .
C51 O24 1.485(2) .
C51 C53 1.513(3) .
C51 C52 1.514(3) .
C51 C54 1.515(3) .
C52 H52A 0.9800 .
C52 H52B 0.9800 .
C52 H52C 0.9800 .
C53 H53A 0.9800 .
C53 H53B 0.9800 .
C53 H53C 0.9800 .
C54 H54A 0.9800 .
C54 H54B 0.9800 .
C54 H54C 0.9800 .
C55 C56 1.464(4) .
C55 H55A 0.9800 .
C55 H55B 0.9800 .
C55 H55C 0.9800 .
C56 O26 1.184(3) .
C56 O25 1.354(3) .
C57 O25 1.431(4) .
C57 C58 1.447(4) .
C57 H57A 0.9900 .
C57 H57B 0.9900 .
C58 H58A 0.9800 .
C58 H58B 0.9800 .
C58 H58C 0.9800 .
C100 C103 1.070(15) .
C100 C102 1.076(16) .
C100 O101 1.236(13) 3_666
C100 C101 1.283(16) .
C100 O100 1.420(14) .
C100 O101 1.744(16) .
C101 C103 1.381(14) .
C101 O101 1.754(13) .
C101 C102 1.884(14) .
N1 O1 1.223(3) .
N1 O2 1.228(3) .
N2 H2A 0.8800 .
N3 O9 1.221(3) .
N3 O10 1.227(3) .
N4 H4 0.8800 .
N5 O18 1.214(3) .
N5 O17 1.229(3) .
N6 H6A 0.8800 .
O101 C102 1.351(13) 3_666
O101 O101 1.433(16) 3_666
O101 C102 1.548(13) .
O100 C103 1.352(15) .
O100 C102 1.665(15) .
C102 C103 1.208(15) .
